data_1536332
loop_
_publ_author_name
'Organova, N.I.'
'Rastsvetaeva, R.K.'
'Kuz'mina, O.V.'
'Fin'ko, V.I.'
'Arapova, G.A.'
'Litsarev, M.A.'

_publ_section_title
;
 Crystal structure of low-symmetry ellestadite in comparison with other
 apatitelike structures.
;
_journal_name_full Kristallografiya
_journal_page_first 278
_journal_page_last 282
_journal_volume 39
_journal_year 1994
_chemical_formula_sum 'Ca9.94 O25.2 S3 Si3'
_chemical_name_systematic
;
Ca4 (Ca5.94 (O H)1.2 O0.5 Cl0.32) (Si O4)2 (S O4)2 (Si0.5 S0.5 O4)2
;
_space_group_IT_number 4
_symmetry_space_group_name_Hall 'P 2c'
_symmetry_space_group_name_H-M 'P 1 1 21'
_cell_angle_alpha 90
_cell_angle_beta 90
_cell_angle_gamma 119.99
_cell_formula_units_Z 1
_cell_length_a 9.526
_cell_length_b 9.506
_cell_length_c 6.922
_cell_volume 542.893
_citation_journal_id_ASTM KRISAJ
_cod_data_source_file Organova_KRISAJ_1994_1403.cif
_cod_data_source_block Ca9.94O25.2S3Si3
_cod_original_cell_volume 542.8931
_cod_original_sg_symbol_Hall 'P 2yb (z,x,y)'
_cod_database_code 1536332

loop_
_symmetry_equiv_pos_as_xyz
x,y,z
-x,-y,z+1/2

loop_
_atom_site_label
_atom_site_type_symbol
_atom_site_fract_x
_atom_site_fract_y
_atom_site_fract_z
_atom_site_occupancy
_atom_site_U_iso_or_equiv
Ca5 Ca+2 0.0038 0.2535 0.2576 0.82 0.0
O12 O-2 0.737 0.0883 0.434 1 0.0
Si1 Si+4 0.4003 0.3704 0.25 1 0.0
O8 O-2 0.9075 0.6422 0.069 1 0.0
O10 O-2 0.3461 0.2589 0.433 1 0.0
Ca4 Ca+2 0.2426 0.9916 0.2567 0.82 0.0
O2 O-2 0.157 0.6723 0.256 1 0.0
Ca2 Ca+2 0.3301 0.6644 0.5012 1 0.0
S1 S+6 0.9702 0.6001 0.2531 1 0.0
O5 O-2 0.5343 0.1209 0.25 1 0.0
O3 O-2 0.5152 0.8438 0.257 1 0.0
O4 O-2 0.3294 0.4842 0.255 1 0.0
O1 O-2 0.8767 0.4112 0.251 1 0.0
O11 O-2 0.916 0.6619 0.432 1 0.0
Ca7 Ca+2 0.7172 0.7327 0.24 0.17 0.0
Ca3 Ca+2 0.7521 0.7557 0.2588 0.83 0.0
Ca8 Ca+2 0.2736 0.9888 0.251 0.16 0.0
O9 O-2 0.7407 0.0851 0.075 1 0.0
Si2 Si+4 0.6286 0.0281 0.254 0.5 0.0
O6 O-2 0.5869 0.4652 0.246 1 0.0
O7 O-2 0.3518 0.2619 0.073 1 0.0
Ca1 Ca+2 0.3308 0.6659 0.0055 1 0.0
Ca6 Ca+2 0.0246 0.2542 0.235 0.17 0.0
S2 S+6 0.6286 0.0281 0.254 0.5 0.0
O13 O-2 -0.002 -0.001 0.218 0.6 0.0
